data_4028828
loop_
_publ_author_name
'Henrik von Wachenfeldt'
'Daniel Strand'

_publ_contact_author_address
;
Centre for Analysis and Synthesis
Department of Chemistry
Lund University
Box 124
221 00 Lund
Sweden
;
_publ_contact_author_email daniel.strand@chem.lu.se
_publ_contact_author_fax '+ 46 46 22 28 209'
_publ_contact_author_name 'Daniel Strand'
_publ_contact_author_phone '+46 46 22 28 123'
_publ_section_title
;
 Synthesis of Formylsilanes through Oxidative Cleavage of \a-Silyl Glycols
;
_journal_name_full 'Journal of Organic Chemistry'
_journal_page_first 12268
_journal_page_last 12273
_journal_paper_doi 10.1021/jo402123j
_journal_volume 78
_journal_year 2013
_chemical_formula_moiety 'C16 H26 N4 O4 Si1'
_chemical_formula_sum 'C16 H26 N4 O4 Si'
_chemical_formula_weight 366.48
_chemical_name_systematic
;
(<i>E</i>)-1-(2,4-dinitrophenyl)-2-((triisopropylsilyl)methylene)hydrazine
;
_space_group_IT_number 2
_symmetry_cell_setting triclinic
_symmetry_space_group_name_Hall '-P 1'
_symmetry_space_group_name_H-M 'P -1'
_atom_sites_solution_hydrogens geom
_atom_sites_solution_primary direct
_atom_sites_solution_secondary difmap
_audit_creation_method SHELXL-97
_audit_update_record
;
2013-03-15 # Formatted by publCIF
;
_cell_angle_alpha 85.89(2)
_cell_angle_beta 80.43(2)
_cell_angle_gamma 81.21(2)
_cell_formula_units_Z 2
_cell_length_a 7.935(2)
_cell_length_b 8.125(2)
_cell_length_c 16.481(4)
_cell_measurement_reflns_used 1618
_cell_measurement_temperature 293(2)
_cell_measurement_theta_max 28.8841
_cell_measurement_theta_min 2.5042
_cell_volume 1034.3(4)
_computing_cell_refinement
;
CrysAlisPro, Agilent Technologies,
Version 1.171.35.19 (release 27-10-2011 CrysAlis171 .NET)
(compiled Oct 27 2011,15:02:11)
;
_computing_data_collection
;
CrysAlisPro, Agilent Technologies,
Version 1.171.35.19 (release 27-10-2011 CrysAlis171 .NET)
(compiled Oct 27 2011,15:02:11)
;
_computing_data_reduction
;
CrysAlisPro, Agilent Technologies,
Version 1.171.35.19 (release 27-10-2011 CrysAlis171 .NET)
(compiled Oct 27 2011,15:02:11)
;
_computing_structure_refinement 'SHELXL-97 (Sheldrick, 2008)'
_computing_structure_solution 'SHELXL-97 (Sheldrick, 2008)'
_diffrn_ambient_temperature 293(2)
_diffrn_detector_area_resol_mean 16.1829
_diffrn_measured_fraction_theta_full 0.998
_diffrn_measured_fraction_theta_max 0.864
_diffrn_measurement_device_type 'Xcalibur, Sapphire3'
_diffrn_measurement_method '\w scans'
_diffrn_radiation_monochromator graphite
_diffrn_radiation_source 'Enhance (Mo) x-ray Source'
_diffrn_radiation_type MoK\a
_diffrn_radiation_wavelength 0.71073
_diffrn_reflns_av_R_equivalents 0.0814
_diffrn_reflns_av_sigmaI/netI 0.0918
_diffrn_reflns_limit_h_max 9
_diffrn_reflns_limit_h_min -10
_diffrn_reflns_limit_k_max 10
_diffrn_reflns_limit_k_min -10
_diffrn_reflns_limit_l_max 22
_diffrn_reflns_limit_l_min -21
_diffrn_reflns_number 12474
_diffrn_reflns_theta_full 25.00
_diffrn_reflns_theta_max 28.95
_diffrn_reflns_theta_min 2.51
_exptl_absorpt_coefficient_mu 0.139
_exptl_absorpt_correction_T_max 1.00000
_exptl_absorpt_correction_T_min 0.46951
_exptl_absorpt_correction_type multi-scan
_exptl_absorpt_process_details
;
CrysAlisPro, Agilent Technologies,
Version 1.171.35.19 (release 27-10-2011 CrysAlis171 .NET)
(compiled Oct 27 2011,15:02:11)
empirical absorption correction using spherical harmonics,
 implemented in SCALE3 ABSPACK scaling algorithm.
;
_exptl_crystal_colour yellow
_exptl_crystal_density_diffrn 1.177
_exptl_crystal_description cuboid
_exptl_crystal_F_000 392
_exptl_crystal_size_max 0.30
_exptl_crystal_size_mid 0.20
_exptl_crystal_size_min 0.10
_refine_diff_density_max 0.326
_refine_diff_density_min -0.396
_refine_diff_density_rms 0.064
_refine_ls_extinction_method none
_refine_ls_goodness_of_fit_ref 1.026
_refine_ls_hydrogen_treatment constr
_refine_ls_matrix_type full
_refine_ls_number_parameters 226
_refine_ls_number_reflns 4727
_refine_ls_number_restraints 0
_refine_ls_restrained_S_all 1.026
_refine_ls_R_factor_all 0.1571
_refine_ls_R_factor_gt 0.0877
_refine_ls_shift/su_max 0.000
_refine_ls_shift/su_mean 0.000
_refine_ls_structure_factor_coef Fsqd
_refine_ls_weighting_details 'calc w=1/[\s^2^(Fo^2^)+(0.1369P)^2^+0.0075P] where P=(Fo^2^+2Fc^2^)/3'
_refine_ls_weighting_scheme calc
_refine_ls_wR_factor_gt 0.2251
_refine_ls_wR_factor_ref 0.2860
_reflns_number_gt 2315
_reflns_number_total 4727
_reflns_threshold_expression >2\s(I)
_cod_data_source_file jo402123j_si_002_2.cif
_cod_data_source_block compound8a
_cod_original_cell_volume 1034.3(5)
_cod_original_formula_sum 'C16 H26 N4 O4 Si1'
_cod_database_code 4028828

loop_
_symmetry_equiv_pos_as_xyz
'x, y, z'
'-x, -y, -z'

loop_
_atom_site_label
_atom_site_type_symbol
_atom_site_fract_x
_atom_site_fract_y
_atom_site_fract_z
_atom_site_U_iso_or_equiv
_atom_site_adp_type
_atom_site_occupancy
_atom_site_symmetry_multiplicity
_atom_site_calc_flag
_atom_site_refinement_flags
C10 C 0.8274(5) 0.6500(4) 0.2974(2) 0.0608(9) Uani 1 1 d .
H10 H 0.8802 0.5528 0.3214 0.073 Uiso 1 1 calc R
Si1 Si 0.79204(14) 0.65205(12) 0.18593(6) 0.0626(4) Uani 1 1 d .
C11 C 0.7816(4) 0.9004(4) 0.4679(2) 0.0523(8) Uani 1 1 d .
N2 N 0.8178(4) 0.7651(3) 0.42097(16) 0.0606(8) Uani 1 1 d .
H2 H 0.8634 0.6710 0.4406 0.073 Uiso 1 1 calc R
N1 N 0.7803(4) 0.7791(3) 0.33986(17) 0.0615(8) Uani 1 1 d .
C12 C 0.8205(4) 0.9027(4) 0.54877(19) 0.0521(8) Uani 1 1 d .
C14 C 0.7126(5) 1.1928(4) 0.5577(2) 0.0600(9) Uani 1 1 d .
O1 O 0.9625(4) 0.6289(3) 0.54883(15) 0.0816(9) Uani 1 1 d .
N3 N 0.9060(4) 0.7535(4) 0.58968(18) 0.0669(8) Uani 1 1 d .
C13 C 0.7885(4) 1.0471(4) 0.5929(2) 0.0561(8) Uani 1 1 d .
H13 H 0.8178 1.0452 0.6453 0.067 Uiso 1 1 calc R
N4 N 0.6870(5) 1.3463(4) 0.6031(2) 0.0783(10) Uani 1 1 d .
C15 C 0.6660(5) 1.1954(5) 0.4797(2) 0.0669(10) Uani 1 1 d .
H15 H 0.6117 1.2938 0.4575 0.080 Uiso 1 1 calc R
O2 O 0.9219(5) 0.7597(4) 0.66177(17) 0.1088(12) Uani 1 1 d .
O3 O 0.7463(5) 1.3451(4) 0.66727(19) 0.0985(10) Uani 1 1 d .
C16 C 0.6993(5) 1.0547(4) 0.4354(2) 0.0628(9) Uani 1 1 d .
H16 H 0.6680 1.0593 0.3833 0.075 Uiso 1 1 calc R
C3 C 0.6440(6) 0.4918(5) 0.1798(2) 0.0750(11) Uani 1 1 d .
H3 H 0.5263 0.5505 0.1938 0.090 Uiso 1 1 calc R
O4 O 0.6120(5) 1.4743(4) 0.5724(2) 0.1204(14) Uani 1 1 d .
C1 C 0.6925(6) 0.8698(5) 0.1546(2) 0.0800(12) Uani 1 1 d .
H1 H 0.7653 0.9466 0.1694 0.096 Uiso 1 1 calc R
C2 C 1.0133(6) 0.6014(6) 0.1219(2) 0.0816(12) Uani 1 1 d .
H2A H 0.9956 0.5987 0.0646 0.098 Uiso 1 1 calc R
C4 C 0.5082(6) 0.9220(6) 0.2022(3) 0.1033(16) Uani 1 1 d .
H4A H 0.5096 0.9049 0.2603 0.155 Uiso 1 1 calc R
H4B H 0.4300 0.8557 0.1861 0.155 Uiso 1 1 calc R
H4C H 0.4709 1.0376 0.1895 0.155 Uiso 1 1 calc R
C5 C 0.6944(10) 0.8959(7) 0.0599(3) 0.145(3) Uani 1 1 d .
H5A H 0.8097 0.8653 0.0317 0.218 Uiso 1 1 calc R
H5B H 0.6555 1.0109 0.0466 0.218 Uiso 1 1 calc R
H5C H 0.6190 0.8275 0.0431 0.218 Uiso 1 1 calc R
C9 C 0.6589(8) 0.3455(6) 0.2426(3) 0.1111(18) Uani 1 1 d .
H9A H 0.6495 0.3866 0.2966 0.167 Uiso 1 1 calc R
H9B H 0.7686 0.2772 0.2290 0.167 Uiso 1 1 calc R
H9C H 0.5679 0.2805 0.2417 0.167 Uiso 1 1 calc R
C6 C 1.1275(8) 0.7357(9) 0.1246(3) 0.132(2) Uani 1 1 d .
H6A H 1.0682 0.8423 0.1090 0.198 Uiso 1 1 calc R
H6B H 1.2333 0.7110 0.0870 0.198 Uiso 1 1 calc R
H6C H 1.1529 0.7383 0.1794 0.198 Uiso 1 1 calc R
C8 C 0.6551(8) 0.4306(7) 0.0928(3) 0.1112(18) Uani 1 1 d .
H8A H 0.6490 0.5245 0.0541 0.167 Uiso 1 1 calc R
H8B H 0.5607 0.3701 0.0914 0.167 Uiso 1 1 calc R
H8C H 0.7624 0.3588 0.0785 0.167 Uiso 1 1 calc R
C7 C 1.1100(8) 0.4268(8) 0.1452(3) 0.132(2) Uani 1 1 d .
H7A H 1.0374 0.3432 0.1435 0.198 Uiso 1 1 calc R
H7B H 1.1375 0.4271 0.1998 0.198 Uiso 1 1 calc R
H7C H 1.2145 0.4027 0.1068 0.198 Uiso 1 1 calc R

loop_
_atom_site_aniso_label
_atom_site_aniso_U_11
_atom_site_aniso_U_22
_atom_site_aniso_U_33
_atom_site_aniso_U_23
_atom_site_aniso_U_13
_atom_site_aniso_U_12
C10 0.065(2) 0.0529(19) 0.064(2) -0.0065(16) -0.0223(17) 0.0057(17)
Si1 0.0675(7) 0.0665(7) 0.0549(6) -0.0032(5) -0.0181(5) -0.0040(5)
C11 0.0469(18) 0.0502(18) 0.0588(19) -0.0067(14) -0.0112(15) 0.0014(14)
N2 0.075(2) 0.0515(16) 0.0553(17) -0.0009(12) -0.0220(14) 0.0036(14)
N1 0.069(2) 0.0625(18) 0.0545(17) -0.0044(13) -0.0235(14) 0.0025(15)
C12 0.052(2) 0.0487(18) 0.0535(19) -0.0008(14) -0.0092(15) -0.0004(14)
C14 0.055(2) 0.054(2) 0.068(2) -0.0101(16) -0.0163(17) 0.0099(16)
O1 0.119(2) 0.0540(15) 0.0684(17) -0.0064(12) -0.0343(15) 0.0204(14)
N3 0.085(2) 0.0572(18) 0.0537(18) -0.0007(14) -0.0208(15) 0.0129(15)
C13 0.052(2) 0.058(2) 0.0556(19) -0.0060(15) -0.0155(15) 0.0076(15)
N4 0.088(2) 0.0606(19) 0.082(2) -0.0154(17) -0.0235(19) 0.0200(16)
C15 0.065(2) 0.057(2) 0.077(2) -0.0005(17) -0.0252(19) 0.0110(17)
O2 0.180(4) 0.081(2) 0.0577(17) -0.0071(14) -0.0458(19) 0.037(2)
O3 0.135(3) 0.0762(19) 0.085(2) -0.0241(15) -0.040(2) 0.0185(18)
C16 0.068(2) 0.059(2) 0.061(2) 0.0004(16) -0.0242(17) 0.0044(17)
C3 0.082(3) 0.075(3) 0.070(2) -0.0071(19) -0.013(2) -0.015(2)
O4 0.164(4) 0.0683(19) 0.127(3) -0.0254(17) -0.071(2) 0.051(2)
C1 0.097(3) 0.073(3) 0.076(3) 0.005(2) -0.029(2) -0.017(2)
C2 0.072(3) 0.120(4) 0.055(2) -0.002(2) -0.014(2) -0.019(3)
C4 0.087(4) 0.075(3) 0.152(5) -0.003(3) -0.050(3) 0.004(2)
C5 0.223(8) 0.117(5) 0.088(4) 0.016(3) -0.063(4) 0.032(5)
C9 0.163(6) 0.070(3) 0.106(4) 0.002(3) -0.028(4) -0.030(3)
C6 0.095(4) 0.211(7) 0.102(4) -0.019(4) -0.008(3) -0.061(4)
C8 0.129(5) 0.125(4) 0.095(3) -0.028(3) -0.022(3) -0.052(4)
C7 0.099(4) 0.161(6) 0.109(4) 0.002(4) 0.003(3) 0.038(4)

loop_
_atom_type_symbol
_atom_type_description
_atom_type_scat_dispersion_real
_atom_type_scat_dispersion_imag
_atom_type_scat_source
C C 0.0033 0.0016 'International Tables Vol C Tables 4.2.6.8 and 6.1.1.4'
H H 0.0000 0.0000 'International Tables Vol C Tables 4.2.6.8 and 6.1.1.4'
O O 0.0106 0.0060 'International Tables Vol C Tables 4.2.6.8 and 6.1.1.4'
N N 0.0061 0.0033 'International Tables Vol C Tables 4.2.6.8 and 6.1.1.4'
Si Si 0.0817 0.0704 'International Tables Vol C Tables 4.2.6.8 and 6.1.1.4'

loop_
_geom_angle_atom_site_label_1
_geom_angle_atom_site_label_2
_geom_angle_atom_site_label_3
_geom_angle
N1 C10 Si1 121.4(3)
N1 C10 H10 119.3
Si1 C10 H10 119.3
C2 Si1 C1 109.10(19)
C2 Si1 C3 113.18(19)
C1 Si1 C3 111.7(2)
C2 Si1 C10 106.55(18)
C1 Si1 C10 108.64(17)
C3 Si1 C10 107.39(16)
N2 C11 C12 124.7(3)
N2 C11 C16 119.5(3)
C12 C11 C16 115.8(3)
C11 N2 N1 119.8(3)
C11 N2 H2 120.1
N1 N2 H2 120.1
C10 N1 N2 116.6(3)
C13 C12 C11 122.5(3)
C13 C12 N3 115.7(3)
C11 C12 N3 121.7(3)
C13 C14 C15 120.6(3)
C13 C14 N4 118.6(3)
C15 C14 N4 120.8(3)
O2 N3 O1 123.0(3)
O2 N3 C12 118.4(3)
O1 N3 C12 118.6(3)
C14 C13 C12 119.0(3)
C14 C13 H13 120.5
C12 C13 H13 120.5
O3 N4 O4 122.5(3)
O3 N4 C14 119.6(3)
O4 N4 C14 117.8(3)
C16 C15 C14 120.8(3)
C16 C15 H15 119.6
C14 C15 H15 119.6
C15 C16 C11 121.2(3)
C15 C16 H16 119.4
C11 C16 H16 119.4
C9 C3 C8 110.9(4)
C9 C3 Si1 114.6(3)
C8 C3 Si1 113.8(3)
C9 C3 H3 105.6
C8 C3 H3 105.6
Si1 C3 H3 105.6
C4 C1 C5 110.7(4)
C4 C1 Si1 113.2(3)
C5 C1 Si1 112.8(3)
C4 C1 H1 106.5
C5 C1 H1 106.5
Si1 C1 H1 106.5
C6 C2 C7 110.0(5)
C6 C2 Si1 112.3(4)
C7 C2 Si1 113.3(3)
C6 C2 H2A 106.9
C7 C2 H2A 106.9
Si1 C2 H2A 106.9
C1 C4 H4A 109.5
C1 C4 H4B 109.5
H4A C4 H4B 109.5
C1 C4 H4C 109.5
H4A C4 H4C 109.5
H4B C4 H4C 109.5
C1 C5 H5A 109.5
C1 C5 H5B 109.5
H5A C5 H5B 109.5
C1 C5 H5C 109.5
H5A C5 H5C 109.5
H5B C5 H5C 109.5
C3 C9 H9A 109.5
C3 C9 H9B 109.5
H9A C9 H9B 109.5
C3 C9 H9C 109.5
H9A C9 H9C 109.5
H9B C9 H9C 109.5
C2 C6 H6A 109.5
C2 C6 H6B 109.5
H6A C6 H6B 109.5
C2 C6 H6C 109.5
H6A C6 H6C 109.5
H6B C6 H6C 109.5
C3 C8 H8A 109.5
C3 C8 H8B 109.5
H8A C8 H8B 109.5
C3 C8 H8C 109.5
H8A C8 H8C 109.5
H8B C8 H8C 109.5
C2 C7 H7A 109.5
C2 C7 H7B 109.5
H7A C7 H7B 109.5
C2 C7 H7C 109.5
H7A C7 H7C 109.5
H7B C7 H7C 109.5

loop_
_geom_bond_atom_site_label_1
_geom_bond_atom_site_label_2
_geom_bond_distance
C10 N1 1.276(4)
C10 Si1 1.902(4)
C10 H10 0.9300
Si1 C2 1.895(4)
Si1 C1 1.897(4)
Si1 C3 1.900(4)
C11 N2 1.357(4)
C11 C12 1.419(4)
C11 C16 1.433(5)
N2 N1 1.410(4)
N2 H2 0.8600
C12 C13 1.393(4)
C12 N3 1.473(4)
C14 C13 1.379(5)
C14 C15 1.393(5)
C14 N4 1.471(5)
O1 N3 1.240(3)
N3 O2 1.221(4)
C13 H13 0.9300
N4 O3 1.226(4)
N4 O4 1.236(4)
C15 C16 1.368(5)
C15 H15 0.9300
C16 H16 0.9300
C3 C9 1.523(6)
C3 C8 1.536(5)
C3 H3 0.9800
C1 C4 1.553(7)
C1 C5 1.558(6)
C1 H1 0.9800
C2 C6 1.529(7)
C2 C7 1.561(7)
C2 H2A 0.9800
C4 H4A 0.9600
C4 H4B 0.9600
C4 H4C 0.9600
C5 H5A 0.9600
C5 H5B 0.9600
C5 H5C 0.9600
C9 H9A 0.9600
C9 H9B 0.9600
C9 H9C 0.9600
C6 H6A 0.9600
C6 H6B 0.9600
C6 H6C 0.9600
C8 H8A 0.9600
C8 H8B 0.9600
C8 H8C 0.9600
C7 H7A 0.9600
C7 H7B 0.9600
C7 H7C 0.9600
